data_7212989
loop_
_publ_author_name
'Ligtenbarg, Alette G. J.'
'Hage, Ronald'
'Meetsma, Auke'
'Feringa, Ben L.'

_publ_section_title
;
 Hydrogen bonding properties and intermediate structure of
 N-(2-carboxyphenyl)salicylidenimine
;
_journal_issue 4
_journal_name_full 'Journal of the Chemical Society, Perkin Transactions 2'
_journal_page_first 807
_journal_paper_doi 10.1039/a809497g
_journal_year 1999
_chemical_compound_source 'by syntheses'
_chemical_formula_moiety 'C14 H11 N O3'
_chemical_formula_sum 'C14 H11 N O3'
_chemical_formula_weight 241.25
_chemical_name_systematic
;
 ?
;
_space_group_IT_number 15
_symmetry_cell_setting monoclinic
_symmetry_space_group_name_Hall '-I 2ya'
_symmetry_space_group_name_H-M 'I 1 2/a 1'
_atom_sites_solution_hydrogens difmap
_atom_sites_solution_primary direct
_atom_sites_solution_secondary difmap
_cell_angle_alpha 90
_cell_angle_beta 97.796(6)
_cell_angle_gamma 90
_cell_formula_units_Z 8
_cell_length_a 14.840(1)
_cell_length_b 6.813(1)
_cell_length_c 22.680(1)
_cell_measurement_reflns_used 22
_cell_measurement_temperature 295
_cell_measurement_theta_max 20.82
_cell_measurement_theta_min 17.14
_cell_volume 2271.9(4)
_computing_cell_refinement 'SET4 (de Boer & Duisenberg, 1984)'
_computing_data_collection 'CAD4-UNIX Software Version 5.1, 1994'
_computing_data_reduction 'HELENA (Spek, 1993)'
_computing_molecular_graphics
;
 PLUTO (Meetsma, 1997)
 ORTEP (Burnett et al., 1996)
 PLATON (Spek, 1994, 1996)
;
_computing_publication_material 'PLATON (Spek, 1990)'
_computing_structure_refinement 'SHELXL-93 (Sheldrick, 1993)'
_computing_structure_solution 'SHELXS-86 (Sheldrick, 1990)'
_diffrn_ambient_temperature 295
_diffrn_measurement_device_type
;
     Enraf Nonius CAD-4F diffractometer
;
_diffrn_measurement_method \w/2\q
_diffrn_radiation_detector
;
     scintillation NaI crystal with photomultiplier
;
_diffrn_radiation_monochromator 'perpendicular mounted graphite'
_diffrn_radiation_source 'fine focus sealed Philips Mo tube '
_diffrn_radiation_type 'Mo K\a'
_diffrn_radiation_wavelength .71073
_diffrn_reflns_av_R_equivalents 0.0000
_diffrn_reflns_av_sigmaI/netI 0.0120
_diffrn_reflns_limit_h_max 18
_diffrn_reflns_limit_h_min -18
_diffrn_reflns_limit_k_max 0
_diffrn_reflns_limit_k_min -8
_diffrn_reflns_limit_l_max 28
_diffrn_reflns_limit_l_min -28
_diffrn_reflns_number 2484
_diffrn_reflns_reduction_process
;
 Intensity data were corrected for Lorentz and polarization  effects, scale
 variation, but not for absorption and reduced to F~o~^2^
;
_diffrn_reflns_theta_max 26.98
_diffrn_reflns_theta_min 1.81
_diffrn_standards_decay_% 8.6
_diffrn_standards_interval_time 180
_diffrn_standards_number 3
_exptl_absorpt_coefficient_mu .10
_exptl_crystal_colour orange-red
_exptl_crystal_density_diffrn 1.411
_exptl_crystal_density_meas ?
_exptl_crystal_density_meas_temp 295
_exptl_crystal_description block-shaped
_exptl_crystal_F_000 1008
_exptl_crystal_size_max 0.40
_exptl_crystal_size_mid 0.15
_exptl_crystal_size_min 0.5
_refine_diff_density_max .220
_refine_diff_density_min -.179
_refine_diff_density_rms .042
_refine_ls_extinction_coef 0.0055(9)
_refine_ls_extinction_expression Fc^*^=kFc[1+0.001xFc^2^\l^3^/sin(2\q)]^-1/4^
_refine_ls_extinction_method SHELXL
_refine_ls_goodness_of_fit_ref 1.032
_refine_ls_hydrogen_treatment isotropic
_refine_ls_matrix_type full
_refine_ls_number_parameters 208
_refine_ls_number_reflns 2484
_refine_ls_number_restraints 0
_refine_ls_restrained_S_all 1.032
_refine_ls_R_factor_all 0.0500
_refine_ls_R_factor_gt 0.0388
_refine_ls_shift/su_max 0.001
_refine_ls_shift/su_mean 0.000
_refine_ls_structure_factor_coef Fsqd
_refine_ls_weighting_details 'w=1/[\s^2^(Fo^2^)+(0.0777P)^2^+0.2129P] where P=(Fo^2^+2Fc^2^)/3'
_refine_ls_weighting_scheme calc
_refine_ls_wR_factor_gt 0.1102
_refine_ls_wR_factor_ref 0.1154
_reflns_number_gt 1966
_reflns_number_total 2484
_reflns_threshold_expression >2sigma(I)
_cod_data_source_file 809497gsup1.cif
_cod_data_source_block c14h11no
_cod_depositor_comments
;
The following automatic conversions were performed:

'_symmetry_cell_setting' value 'Monoclinic' changed to 'monoclinic'
according to /home/saulius/struct/CIF-dictionaries/cif_core.dic
dictionary named 'cif_core.dic' version 2.4.2 from 2011-04-26.

Automatic conversion script
Id: cif_fix_values 1891 2012-01-12 08:04:46Z andrius 

The following automatic conversions were performed:

'_exptl_crystal_density_meas' value 'Not Measured' was changed to '?'
- the value is perceived as not measured.

Automatic conversion script
Id: cif_fix_values 3008 2015-01-20 13:52:24Z robertas 

The following automatic conversions were performed:

'_refine_ls_weighting_scheme' value 'calc
w=1/[\s^2^(Fo^2^)+(0.0777P)^2^+0.2129P] where P=(Fo^2^+2Fc^2^)/3' was
changed to 'calc'. New tag '_refine_ls_weighting_details' was
created. The value of the new tag was set to
'w=1/[\s^2^(Fo^2^)+(0.0777P)^2^+0.2129P] where P=(Fo^2^+2Fc^2^)/3'.

Automatic conversion script
Id: cif_fix_values 3143 2015-03-26 13:38:13Z robertas 
;
_cod_original_sg_symbol_H-M 'I 2/a'
_cod_database_code 7212989

loop_
_symmetry_equiv_pos_as_xyz
x,y,z
1/2-x,y,-z
-x,-y,-z
1/2+x,-y,z
1/2+x,1/2+y,1/2+z
-x,1/2+y,1/2-z
1/2-x,1/2-y,1/2-z
x,1/2-y,1/2+z

loop_
_atom_site_aniso_label
_atom_site_aniso_U_11
_atom_site_aniso_U_22
_atom_site_aniso_U_33
_atom_site_aniso_U_23
_atom_site_aniso_U_13
_atom_site_aniso_U_12
O1 .0334(5) .0687(6) .0352(5) -.0002(4) .0081(3) -.0067(4)
O2 .0361(5) .0801(7) .0439(5) -.0143(5) .0130(4) -.0059(5)
O3 .0428(6) .0910(9) .0713(7) -.0196(6) .0184(5) -.0223(6)
N1 .0309(5) .0411(6) .0339(5) .0019(4) .0077(4) -.0003(4)
C1 .0352(6) .0364(6) .0348(6) .0034(5) .0037(5) -.0016(5)
C2 .0482(8) .0457(7) .0385(7) -.0004(5) .0044(6) -.0017(6)
C3 .0542(8) .0474(8) .0426(7) -.0019(6) -.0055(6) -.0035(6)
C4 .0390(7) .0545(8) .0573(8) .0014(7) -.0062(6) -.0066(6)
C5 .0347(7) .0511(8) .0499(7) .0039(6) .0047(6) -.0038(6)
C6 .0330(6) .0362(6) .0379(6) .0037(5) .0048(5) -.0020(5)
C7 .0321(6) .0396(6) .0388(6) .0043(5) .0091(5) -.0006(5)
C8 .0349(6) .0400(6) .0321(6) .0040(5) .0065(5) .0023(5)
C9 .0389(7) .0680(9) .0389(7) .0074(6) .0117(6) .0016(6)
C10 .0540(8) .0843(11) .0381(7) .0034(7) .0178(6) .0073(8)
C11 .0648(10) .0800(11) .0330(7) -.0078(7) .0086(6) .0028(9)
C12 .0452(8) .0640(9) .0406(7) -.0042(6) .0024(6) -.0023(7)
C13 .0366(6) .0419(7) .0364(6) .0011(5) .0071(5) .0019(5)
C14 .0296(6) .0573(8) .0374(6) -.0002(6) .0036(5) -.0013(5)

loop_
_atom_site_label
_atom_site_thermal_displace_type
_atom_site_fract_x
_atom_site_fract_y
_atom_site_fract_z
_atom_site_occupancy
_atom_site_U_iso_or_equiv
O1 Uani .12921(6) .78696(15) -.01568(4) 1.000 .0454(3)
O2 Uani .26694(6) .80769(17) .09099(4) 1.000 .0527(3)
O3 Uani .34029(7) 1.0562(2) .13964(5) 1.000 .0674(4)
N1 Uani .08849(7) .83251(15) .09386(4) 1.000 .0350(3)
C1 Uani .04320(8) .74689(18) -.03407(5) 1.000 .0356(3)
C2 Uani .01094(10) .6974(2) -.09332(6) 1.000 .0443(4)
C3 Uani -.07955(11) .6571(2) -.10989(6) 1.000 .0492(4)
C4 Uani -.14186(10) .6656(2) -.06934(7) 1.000 .0514(4)
C5 Uani -.11250(9) .7167(2) -.01185(6) 1.000 .0453(4)
C6 Uani -.01997(8) .75670(18) .00749(5) 1.000 .0357(3)
C7 Uani .00554(8) .80782(18) .06811(5) 1.000 .0364(3)
C8 Uani .11521(8) .88493(18) .15454(5) 1.000 .0355(3)
C9 Uani .05234(9) .8893(2) .19481(6) 1.000 .0480(4)
C10 Uani .07955(11) .9493(3) .25240(6) 1.000 .0577(5)
C11 Uani .16761(12) 1.0044(3) .27080(6) 1.000 .0591(5)
C12 Uani .22986(11) 1.0010(2) .23076(6) 1.000 .0502(5)
C13 Uani .20539(8) .94030(19) .17252(5) 1.000 .0381(4)
C14 Uani .27762(8) .9385(2) .13150(5) 1.000 .0415(4)
H1 Uiso .1731(14) .803(3) -.0516(8) 1.000 .086(6)
H1' Uiso .1388(12) .818(2) .0709(8) 1.000 .061(5)
H2 Uiso .0558(11) .692(2) -.1217(7) 1.000 .054(4)
H3 Uiso -.1024(13) .620(3) -.1514(9) 1.000 .070(5)
H4 Uiso -.2032(14) .641(3) -.0813(9) 1.000 .074(5)
H5 Uiso -.1544(11) .725(2) .0199(8) 1.000 .057(4)
H7 Uiso -.0442(10) .826(2) .0914(7) 1.000 .050(4)
H9 Uiso -.0072(13) .851(3) .1826(8) 1.000 .061(5)
H10 Uiso .0332(12) .945(3) .2810(8) 1.000 .071(5)
H11 Uiso .1876(13) 1.046(3) .3090(10) 1.000 .079(6)
H12 Uiso .2884(13) 1.034(3) .2420(8) 1.000 .065(5)

loop_
_atom_type_symbol
_atom_type_description
_atom_type_scat_dispersion_real
_atom_type_scat_dispersion_imag
_atom_type_scat_source
O O .0106 .0060 'International Tables Vol C Tables 4.2.6.8 and 6.1.1.4'
N N .0061 .0033 'International Tables Vol C Tables 4.2.6.8 and 6.1.1.4'
H H .0000 .0000 'International Tables Vol C Tables 4.2.6.8 and 6.1.1.4'
C C .0033 .0016 'International Tables Vol C Tables 4.2.6.8 and 6.1.1.4'

loop_
_geom_angle_atom_site_label_1
_geom_angle_atom_site_label_2
_geom_angle_atom_site_label_3
_geom_angle
_geom_angle_publ_flag
C1 O1 H1 115.2(10) no
C7 N1 C8 126.07(10) yes
C7 N1 H1' 119.7(11) no
C8 N1 H1' 114.2(11) no
O1 C1 C2 122.87(11) yes
O1 C1 C6 118.65(10) yes
C2 C1 C6 118.47(11) no
C1 C2 C3 120.25(13) no
C2 C3 C4 121.61(13) no
C3 C4 C5 119.23(14) no
C4 C5 C6 121.23(12) no
C1 C6 C5 119.19(11) no
C1 C6 C7 122.82(11) no
C5 C6 C7 117.99(11) no
N1 C7 C6 125.38(11) yes
C9 C8 C13 120.24(11) no
N1 C8 C13 118.66(10) yes
N1 C8 C9 121.04(11) yes
C8 C9 C10 119.53(13) no
C9 C10 C11 121.05(14) no
C10 C11 C12 119.41(13) no
C11 C12 C13 121.34(14) no
C12 C13 C14 118.25(11) no
C8 C13 C12 118.42(12) no
C8 C13 C14 123.32(10) no
O2 C14 O3 125.81(12) yes
O2 C14 C13 114.84(11) yes
O3 C14 C13 119.34(11) yes
C1 C2 H2 117.4(9) no
C3 C2 H2 122.4(9) no
C2 C3 H3 120.5(11) no
C4 C3 H3 117.8(11) no
C3 C4 H4 120.8(13) no
C5 C4 H4 119.9(13) no
C4 C5 H5 123.1(10) no
C6 C5 H5 115.7(10) no
N1 C7 H7 118.8(9) no
C6 C7 H7 115.8(9) no
C8 C9 H9 119.6(11) no
C10 C9 H9 120.8(11) no
C9 C10 H10 117.7(11) no
C11 C10 H10 121.2(10) no
C10 C11 H11 122.9(12) no
C12 C11 H11 117.7(12) no
C11 C12 H12 121.0(12) no
C13 C12 H12 117.6(12) no

loop_
_geom_bond_atom_site_label_1
_geom_bond_atom_site_label_2
_geom_bond_distance
_geom_bond_publ_flag
O1 C1 1.3165(15) yes
O2 C14 1.2744(16) yes
O3 C14 1.2229(18) yes
O1 H1 1.115(19) no
N1 C7 1.2999(16) yes
N1 C8 1.4250(15) yes
N1 H1' .972(18) no
C1 C2 1.4050(18) no
C1 C6 1.4183(17) no
C2 C3 1.372(2) no
C3 C4 1.391(2) no
C4 C5 1.363(2) no
C5 C6 1.4102(18) no
C6 C7 1.4190(16) no
C8 C13 1.3970(17) no
C8 C9 1.3917(18) no
C9 C10 1.376(2) no
C10 C11 1.369(2) no
C11 C12 1.381(2) no
C12 C13 1.3847(18) no
C13 C14 1.5117(17) no
C2 H2 .987(16) no
C3 H3 .99(2) no
C4 H4 .93(2) no
C5 H5 1.015(17) no
C7 H7 .972(15) no
C9 H9 .927(19) no
C10 H10 1.008(18) no
C11 H11 .92(2) no
C12 H12 .900(19) no

loop_
_geom_contact_atom_site_label_1
_geom_contact_atom_site_label_2
_geom_contact_distance
_geom_contact_site_symmetry_2
_geom_contact_publ_flag
O1 O2 2.9511(13) . no
O1 N1 2.6535(13) . no
O1 O2 2.4549(13) 2_555 no
O1 C14 3.2959(16) 2_555 no
O2 C1 3.2808(16) 2_555 no
O2 O1 2.9511(13) . no
O2 N1 2.6632(14) . no
O2 C2 3.3742(18) 2_555 no
O2 O1 2.4549(13) 2_555 no
O3 C9 3.2462(18) 4_575 no
O3 C7 3.2532(17) 4_575 no
O1 H1' 1.961(18) . no
O2 H1 1.34(2) 2_555 no
O2 H1' 1.896(18) . no
O2 H2 2.744(16) 2_555 no
O3 H1 2.626(19) 2_555 no
O3 H12 2.548(18) . no
O3 H7 2.300(15) 4_575 no
O3 H9 2.423(19) 4_575 no
N1 O1 2.6535(13) . no
N1 O2 2.6632(14) . no
N1 C3 3.3600(18) 3_565 no
C1 C6 3.5086(18) 3_565 no
C1 O2 3.2807(16) 2_555 no
C1 C5 3.4391(19) 3_565 no
C1 C6 3.4608(18) 3_575 no
C1 C7 3.1893(18) 3_575 no
C2 C7 3.5032(19) 3_565 no
C2 O2 3.3742(18) 2_555 no
C2 C7 3.4333(19) 3_575 no
C2 C8 3.5812(19) 3_575 no
C3 C13 3.508(2) 3_575 no
C3 C8 3.3008(19) 3_575 no
C3 N1 3.3600(18) 3_565 no
C3 C7 3.4431(19) 3_565 no
C4 C14 3.543(2) 3_575 no
C5 C1 3.4391(19) 3_565 no
C6 C1 3.4608(18) 3_575 no
C6 C1 3.5086(18) 3_565 no
C6 C6 3.3929(18) 3_575 no
C6 C7 3.4479(18) 3_575 no
C6 C6 3.5715(18) 3_565 no
C7 C2 3.4333(19) 3_575 no
C7 C2 3.5032(19) 3_565 no
C7 O3 3.2532(17) 4_475 no
C7 C1 3.1893(18) 3_575 no
C7 C6 3.4479(18) 3_575 no
C7 C3 3.4431(19) 3_565 no
C8 C2 3.5812(19) 3_575 no
C8 C3 3.3008(19) 3_575 no
C9 O3 3.2462(18) 4_475 no
C12 C12 3.534(2) 7_575 no
C12 C12 3.560(2) 7_565 no
C13 C3 3.508(2) 3_575 no
C14 O1 3.2959(16) 2_555 no
C14 C4 3.543(2) 3_575 no
C1 H1' 2.646(18) . no
C2 H10 3.071(18) 8_564 no
C7 H9 2.645(18) . no
C9 H7 2.613(16) . no
C10 H2 3.079(16) 8_565 no
C14 H1' 2.457(18) . no
C14 H1 2.243(19) 2_555 no
C14 H2 3.022(16) 2_555 no
H1 H2 2.32(3) . no
H1 O2 1.34(2) 2_555 no
H1 O3 2.626(19) 2_555 no
H1 C14 2.243(19) 2_555 no
H1' O1 1.961(18) . no
H1' O2 1.896(18) . no
H1' C1 2.646(18) . no
H1' C14 2.457(18) . no
H2 H1 2.32(3) . no
H2 O2 2.744(16) 2_555 no
H2 C14 3.022(16) 2_555 no
H2 C10 3.079(16) 8_564 no
H2 H10 2.38(2) 8_564 no
H5 H7 2.25(2) . no
H7 C9 2.613(16) . no
H7 H5 2.25(2) . no
H7 H9 2.07(2) . no
H7 O3 2.300(15) 4_475 no
H9 C7 2.645(18) . no
H9 H7 2.07(2) . no
H9 O3 2.423(19) 4_475 no
H10 C2 3.071(18) 8_565 no
H10 H2 2.38(2) 8_565 no
H12 O3 2.548(18) . no

loop_
_geom_hbond_atom_site_label_D
_geom_hbond_atom_site_label_H
_geom_hbond_atom_site_label_A
_geom_hbond_distance_DH
_geom_hbond_distance_HA
_geom_hbond_distance_DA
_geom_hbond_angle_DHA
_geom_hbond_site_symmetry_A
_geom_hbond_publ_flag
O1 H1 O2 1.115(19) 1.34(2) 2.4549(13) 173.1(19) 2_555 yes
N1 H1' O1 .972(18) 1.961(18) 2.6535(13) 126.2(14) . yes
N1 H1' O2 .972(18) 1.896(18) 2.6632(14) 133.9(15) . yes
C7 H7 O3 .972(15) 2.300(15) 3.2532(17) 166.6(12) 4_475 yes
C9 H9 O3 .927(19) 2.423(19) 3.2462(18) 147.9(17) 4_475 yes

loop_
_geom_torsion_atom_site_label_1
_geom_torsion_atom_site_label_2
_geom_torsion_atom_site_label_3
_geom_torsion_atom_site_label_4
_geom_torsion
_geom_torsion_publ_flag
C7 N1 C8 C13 -168.51(12) no
C7 N1 C8 C9 8.80(19) no
C8 N1 C7 C6 179.61(11) no
C2 C1 C6 C5 .00(18) no
C2 C1 C6 C7 -179.16(12) no
O1 C1 C2 C3 -179.98(12) no
C6 C1 C2 C3 -.90(19) no
O1 C1 C6 C5 179.15(12) no
O1 C1 C6 C7 -.03(18) no
C1 C2 C3 C4 .6(2) no
C2 C3 C4 C5 .5(2) no
C3 C4 C5 C6 -1.4(2) no
C4 C5 C6 C1 1.2(2) no
C4 C5 C6 C7 -179.62(12) no
C1 C6 C7 N1 -7.0(2) no
C5 C6 C7 N1 173.85(12) no
N1 C8 C13 C12 176.65(11) no
N1 C8 C9 C10 -177.01(14) no
C13 C8 C9 C10 .3(2) no
C9 C8 C13 C14 179.69(12) no
N1 C8 C13 C14 -2.97(18) no
C9 C8 C13 C12 -.68(19) no
C8 C9 C10 C11 -.2(3) no
C9 C10 C11 C12 .5(3) no
C10 C11 C12 C13 -.9(3) no
C11 C12 C13 C8 1.0(2) no
C11 C12 C13 C14 -179.33(14) no
C8 C13 C14 O2 -30.90(18) no
C8 C13 C14 O3 149.99(13) no
C12 C13 C14 O2 149.48(12) no
C12 C13 C14 O3 -29.63(19) no
